data_2215851
loop_
_publ_author_name
'Li-Li Kong'
'Shan Gao'
'Li-Hua Huo'
'Ng, Seik Weng'

_publ_section_title
;<i>catena</i>-Poly[[[diaquabarium(II)]-bis[\m-2-(4-carboxyphenoxy)propionato-\k^3^<i>O</i>,<i>O</i>':<i>O</i>']
 dihydrate]
;
_journal_coeditor_code CI2487
_journal_issue 11
_journal_name_full 'Acta Crystallographica Section E'
_journal_page_first m2850
_journal_page_last m2850
_journal_paper_doi 10.1107/S1600536807052178
_journal_volume 63
_journal_year 2007
_chemical_formula_iupac '[Ba (C10 H9 O5)2 (H2 O)2], 2H2 O'
_chemical_formula_moiety 'C20 H26 Ba O14'
_chemical_formula_sum 'C20 H26 Ba O14'
_chemical_formula_weight 627.75
_chemical_name_systematic
;
catena-Poly[[[diaquabarium(II)]-bis[\m-2-(4-carboxyphenoxy)propionato-\
\k^3^O,O':O'] dihydrate]
;
_space_group_IT_number 15
_symmetry_cell_setting monoclinic
_symmetry_space_group_name_Hall '-C 2yc'
_symmetry_space_group_name_H-M 'C 1 2/c 1'
_atom_sites_solution_hydrogens geom
_atom_sites_solution_primary direct
_atom_sites_solution_secondary difmap
_audit_creation_method SHELXL97
_cell_angle_alpha 90.00
_cell_angle_beta 97.3494(9)
_cell_angle_gamma 90.00
_cell_formula_units_Z 4
_cell_length_a 24.5348(8)
_cell_length_b 13.2964(4)
_cell_length_c 7.5147(2)
_cell_measurement_reflns_used 11193
_cell_measurement_temperature 295(2)
_cell_measurement_theta_max 27.5
_cell_measurement_theta_min 3.0
_cell_volume 2431.34(13)
_computing_cell_refinement 'RAPID-AUTO (Rigaku, 1998)'
_computing_data_collection 'RAPID-AUTO (Rigaku, 1998)'
_computing_data_reduction 'CrystalStructure (Rigaku/MSC, 2002)'
_computing_molecular_graphics 'X-SEED (Barbour, 2001)'
_computing_publication_material 'publCIF (Westrip, 2007)'
_computing_structure_refinement 'SHELXL97 (Sheldrick, 1997)'
_computing_structure_solution 'SHELXS97 (Sheldrick, 1997)'
_diffrn_ambient_temperature 295(2)
_diffrn_detector_area_resol_mean 10.000
_diffrn_measured_fraction_theta_full 0.994
_diffrn_measured_fraction_theta_max 0.994
_diffrn_measurement_device_type 'Rigaku R-AXIS RAPID'
_diffrn_measurement_method \w
_diffrn_radiation_monochromator graphite
_diffrn_radiation_source 'fine-focus sealed tube'
_diffrn_radiation_type MoK\a
_diffrn_radiation_wavelength 0.71073
_diffrn_reflns_av_R_equivalents 0.0296
_diffrn_reflns_av_sigmaI/netI 0.0237
_diffrn_reflns_limit_h_max 31
_diffrn_reflns_limit_h_min -31
_diffrn_reflns_limit_k_max 17
_diffrn_reflns_limit_k_min -16
_diffrn_reflns_limit_l_max 9
_diffrn_reflns_limit_l_min -8
_diffrn_reflns_number 11558
_diffrn_reflns_theta_full 27.43
_diffrn_reflns_theta_max 27.43
_diffrn_reflns_theta_min 3.06
_diffrn_standards_decay_% 0
_diffrn_standards_interval_count 0
_diffrn_standards_interval_time 0
_diffrn_standards_number 0
_exptl_absorpt_coefficient_mu 1.703
_exptl_absorpt_correction_T_max 0.629
_exptl_absorpt_correction_T_min 0.471
_exptl_absorpt_correction_type multi-scan
_exptl_absorpt_process_details '(ABSCOR; Higashi, 1995)'
_exptl_crystal_colour colourless
_exptl_crystal_density_diffrn 1.715
_exptl_crystal_density_method 'not measured'
_exptl_crystal_description prism
_exptl_crystal_F_000 1256
_exptl_crystal_size_max 0.38
_exptl_crystal_size_mid 0.32
_exptl_crystal_size_min 0.30
_refine_diff_density_max 1.339
_refine_diff_density_min -0.400
_refine_ls_extinction_method none
_refine_ls_goodness_of_fit_ref 1.049
_refine_ls_hydrogen_treatment constr
_refine_ls_matrix_type full
_refine_ls_number_parameters 172
_refine_ls_number_reflns 2754
_refine_ls_number_restraints 12
_refine_ls_restrained_S_all 1.066
_refine_ls_R_factor_all 0.0221
_refine_ls_R_factor_gt 0.0216
_refine_ls_shift/su_max 0.001
_refine_ls_shift/su_mean 0.000
_refine_ls_structure_factor_coef Fsqd
_refine_ls_weighting_details 'calc w = 1/[\s^2^(Fo^2^)+(0.0386P)^2^+1.6587P] where P=(Fo^2^+2Fc^2^)/3'
_refine_ls_weighting_scheme calc
_refine_ls_wR_factor_gt 0.0579
_refine_ls_wR_factor_ref 0.0582
_reflns_number_gt 2684
_reflns_number_total 2754
_reflns_threshold_expression I>2\s(I)
_cod_data_source_file ci2487.cif
_cod_data_source_block I
_cod_original_sg_symbol_H-M 'C 2/c'
_cod_database_code 2215851
_cod_database_fobs_code 2215851

loop_
_symmetry_equiv_pos_as_xyz
'x, y, z'
'-x, y, -z+1/2'
'x+1/2, y+1/2, z'
'-x+1/2, y+1/2, -z+1/2'
'-x, -y, -z'
'x, -y, z-1/2'
'-x+1/2, -y+1/2, -z'
'x+1/2, -y+1/2, z-1/2'

loop_
_atom_site_type_symbol
_atom_site_label
_atom_site_fract_x
_atom_site_fract_y
_atom_site_fract_z
_atom_site_U_iso_or_equiv
_atom_site_adp_type
_atom_site_calc_flag
_atom_site_refinement_flags
_atom_site_occupancy
Ba Ba1 0.5000 0.602876(9) 0.2500 0.02394(7) Uani d S 1
O O1 0.44439(6) 0.53508(11) 0.5434(2) 0.0362(3) Uani d . 1
O O2 0.39379(6) 0.62910(11) 0.34507(19) 0.0297(3) Uani d . 1
O O3 0.31354(5) 0.64630(9) 0.56511(18) 0.0280(3) Uani d . 1
O O4 0.11457(8) 0.38322(13) 0.1840(3) 0.0499(5) Uani d . 1
O O5 0.17634(7) 0.26668(11) 0.2823(2) 0.0447(4) Uani d . 1
H H51 0.1561 0.2206 0.2426 0.067 Uiso calc R 1
O O1W 0.51164(8) 0.77491(13) 0.0446(3) 0.0548(4) Uani d . 1
H H11 0.5391 0.8060 0.0874 0.082 Uiso calc R 1
H H12 0.4844 0.8107 0.0450 0.082 Uiso calc R 1
O O2W 0.4618(3) 0.9497(5) -0.1321(11) 0.103(2) Uani d PU 0.50
H H21 0.4457 0.9907 -0.2014 0.155 Uiso calc PR 0.50
H H22 0.4945 0.9641 -0.1136 0.155 Uiso calc PR 0.50
O O2W' 0.4433(3) 0.9510(6) 0.0023(12) 0.112(2) Uani d PU 0.50
H H23 0.4151 0.9849 -0.0095 0.168 Uiso calc PR 0.50
H H24 0.4656 0.9757 0.0807 0.168 Uiso calc PR 0.50
C C1 0.40400(8) 0.59159(13) 0.4991(3) 0.0250(4) Uani d . 1
C C2 0.36759(8) 0.61791(14) 0.6437(3) 0.0267(4) Uani d . 1
H H2 0.3653 0.5601 0.7233 0.032 Uiso calc R 1
C C3 0.39133(10) 0.70747(18) 0.7519(3) 0.0434(5) Uani d . 1
H H3A 0.3697 0.7207 0.8472 0.065 Uiso calc R 1
H H3B 0.3908 0.7653 0.6753 0.065 Uiso calc R 1
H H3C 0.4285 0.6931 0.8017 0.065 Uiso calc R 1
C C4 0.27903(7) 0.57216(14) 0.4905(2) 0.0244(3) Uani d . 1
C C5 0.22872(9) 0.60562(12) 0.4031(3) 0.0305(4) Uani d . 1
H H5 0.2212 0.6741 0.3946 0.037 Uiso calc R 1
C C6 0.19019(8) 0.53692(15) 0.3293(3) 0.0317(4) Uani d . 1
H H6 0.1566 0.5593 0.2713 0.038 Uiso calc R 1
C C7 0.20121(8) 0.43396(14) 0.3409(2) 0.0282(4) Uani d . 1
C C8 0.25192(9) 0.40175(13) 0.4258(3) 0.0301(4) Uani d . 1
H H8 0.2597 0.3333 0.4323 0.036 Uiso calc R 1
C C9 0.29105(8) 0.46983(14) 0.5007(2) 0.0281(4) Uani d . 1
H H9 0.3248 0.4475 0.5570 0.034 Uiso calc R 1
C C10 0.15978(8) 0.36010(15) 0.2615(3) 0.0321(4) Uani d . 1

loop_
_atom_site_aniso_label
_atom_site_aniso_U_11
_atom_site_aniso_U_22
_atom_site_aniso_U_33
_atom_site_aniso_U_12
_atom_site_aniso_U_13
_atom_site_aniso_U_23
Ba1 0.02067(9) 0.02101(9) 0.02963(10) 0.000 0.00124(6) 0.000
O1 0.0281(7) 0.0376(8) 0.0434(8) 0.0131(6) 0.0060(6) 0.0122(6)
O2 0.0259(7) 0.0305(6) 0.0323(7) 0.0063(5) 0.0022(5) 0.0042(6)
O3 0.0206(6) 0.0219(6) 0.0408(7) 0.0004(5) 0.0012(5) -0.0063(5)
O4 0.0330(9) 0.0379(8) 0.0736(13) -0.0037(7) -0.0131(8) -0.0042(8)
O5 0.0411(9) 0.0255(7) 0.0619(10) -0.0062(6) -0.0150(7) -0.0053(7)
O1W 0.0519(11) 0.0370(9) 0.0724(12) -0.0018(7) -0.0037(9) 0.0129(8)
O2W 0.079(4) 0.069(3) 0.155(6) 0.015(3) -0.018(4) 0.018(4)
O2W' 0.087(4) 0.094(4) 0.151(6) 0.030(3) 0.003(4) 0.034(4)
C1 0.0208(9) 0.0208(8) 0.0326(10) 0.0002(6) 0.0010(7) -0.0004(6)
C2 0.0223(9) 0.0269(8) 0.0304(9) -0.0004(7) 0.0014(7) -0.0020(7)
C3 0.0353(11) 0.0449(12) 0.0485(12) -0.0050(9) -0.0001(9) -0.0205(10)
C4 0.0216(8) 0.0234(8) 0.0284(8) -0.0011(7) 0.0039(6) -0.0033(7)
C5 0.0266(10) 0.0232(9) 0.0407(11) 0.0036(6) -0.0001(8) -0.0022(7)
C6 0.0248(9) 0.0296(9) 0.0390(10) 0.0025(7) -0.0024(7) -0.0031(8)
C7 0.0274(9) 0.0258(9) 0.0307(9) -0.0035(7) 0.0012(7) -0.0030(7)
C8 0.0314(11) 0.0223(9) 0.0360(11) -0.0005(6) 0.0018(8) 0.0004(6)
C9 0.0238(8) 0.0253(8) 0.0342(9) 0.0016(7) -0.0003(7) -0.0011(7)
C10 0.0296(10) 0.0304(10) 0.0354(10) -0.0049(8) 0.0008(7) -0.0034(8)

loop_
_atom_type_symbol
_atom_type_description
_atom_type_scat_dispersion_real
_atom_type_scat_dispersion_imag
_atom_type_scat_source
C C 0.0033 0.0016 'International Tables Vol C Tables 4.2.6.8 and 6.1.1.4'
H H 0.0000 0.0000 'International Tables Vol C Tables 4.2.6.8 and 6.1.1.4'
O O 0.0106 0.0060 'International Tables Vol C Tables 4.2.6.8 and 6.1.1.4'
Ba Ba -0.3244 2.2819 'International Tables Vol C Tables 4.2.6.8 and 6.1.1.4'

loop_
_geom_angle_atom_site_label_1
_geom_angle_atom_site_label_2
_geom_angle_atom_site_label_3
_geom_angle_site_symmetry_1
_geom_angle_site_symmetry_3
_geom_angle
O1 Ba1 O1 6_565 5_666 92.96(7)
O1 Ba1 O1W 6_565 2_655 143.59(5)
O1 Ba1 O1W 5_666 2_655 108.82(5)
O1 Ba1 O1W 6_565 . 108.82(5)
O1 Ba1 O1W 5_666 . 143.59(5)
O1W Ba1 O1W 2_655 . 70.11(9)
O1 Ba1 O2 6_565 2_655 111.08(4)
O1 Ba1 O2 5_666 2_655 79.11(4)
O1W Ba1 O2 2_655 2_655 101.68(5)
O1W Ba1 O2 . 2_655 66.08(5)
O1 Ba1 O2 6_565 . 79.11(4)
O1 Ba1 O2 5_666 . 111.08(4)
O1W Ba1 O2 2_655 . 66.08(5)
O1W Ba1 O2 . . 101.68(5)
O2 Ba1 O2 2_655 . 165.75(6)
O1 Ba1 O1 6_565 2_655 66.17(5)
O1 Ba1 O1 5_666 2_655 88.46(3)
O1W Ba1 O1 2_655 2_655 140.39(5)
O1W Ba1 O1 . 2_655 75.03(5)
O2 Ba1 O1 2_655 2_655 45.51(4)
O2 Ba1 O1 . 2_655 141.12(4)
O1 Ba1 O1 6_565 . 88.46(3)
O1 Ba1 O1 5_666 . 66.17(5)
O1W Ba1 O1 2_655 . 75.03(5)
O1W Ba1 O1 . . 140.39(5)
O2 Ba1 O1 2_655 . 141.12(4)
O2 Ba1 O1 . . 45.51(4)
O1 Ba1 O1 2_655 . 143.54(6)
C1 O1 Ba1 . 5_666 153.58(13)
C1 O1 Ba1 . . 92.59(12)
Ba1 O1 Ba1 5_666 . 113.83(5)
C1 O2 Ba1 . . 95.91(11)
C4 O3 C2 . . 118.03(14)
C10 O5 H51 . . 120.0
Ba1 O1W H11 . . 109.5
Ba1 O1W H12 . . 109.5
H11 O1W H12 . . 109.5
H21 O2W H22 . . 109.5
H23 O2W' H24 . . 109.5
O1 C1 O2 . . 122.68(18)
O1 C1 C2 . . 117.47(18)
O2 C1 C2 . . 119.80(17)
O3 C2 C3 . . 106.64(16)
O3 C2 C1 . . 111.15(16)
C3 C2 C1 . . 109.92(17)
O3 C2 H2 . . 109.7
C3 C2 H2 . . 109.7
C1 C2 H2 . . 109.7
C2 C3 H3A . . 109.5
C2 C3 H3B . . 109.5
H3A C3 H3B . . 109.5
C2 C3 H3C . . 109.5
H3A C3 H3C . . 109.5
H3B C3 H3C . . 109.5
O3 C4 C5 . . 115.21(16)
O3 C4 C9 . . 124.37(17)
C5 C4 C9 . . 120.40(16)
C6 C5 C4 . . 119.87(16)
C6 C5 H5 . . 120.1
C4 C5 H5 . . 120.1
C5 C6 C7 . . 120.46(18)
C5 C6 H6 . . 119.8
C7 C6 H6 . . 119.8
C8 C7 C6 . . 119.04(17)
C8 C7 C10 . . 120.50(17)
C6 C7 C10 . . 120.45(18)
C9 C8 C7 . . 121.17(16)
C9 C8 H8 . . 119.4
C7 C8 H8 . . 119.4
C8 C9 C4 . . 119.03(17)
C8 C9 H9 . . 120.5
C4 C9 H9 . . 120.5
O4 C10 O5 . . 122.92(19)
O4 C10 C7 . . 123.91(19)
O5 C10 C7 . . 113.18(17)

loop_
_geom_bond_atom_site_label_1
_geom_bond_atom_site_label_2
_geom_bond_site_symmetry_2
_geom_bond_distance
Ba1 O1 . 2.8820(10)
Ba1 O1 2_655 2.8820(10)
Ba1 O1 5_666 2.6640(10)
Ba1 O1 6_565 2.6640(10)
Ba1 O2 . 2.8110(10)
Ba1 O2 2_655 2.8110(10)
Ba1 O1W . 2.794(2)
Ba1 O1W 2_655 2.794(2)
O1 C1 . 1.254(2)
O2 C1 . 1.256(3)
O3 C4 . 1.371(2)
O3 C2 . 1.432(2)
O4 C10 . 1.224(3)
O5 C10 . 1.310(3)
O5 H51 . 0.82
O1W H11 . 0.82
O1W H12 . 0.82
O2W H21 . 0.82
O2W H22 . 0.82
O2W' H23 . 0.82
O2W' H24 . 0.82
C1 C2 . 1.533(3)
C2 C3 . 1.515(3)
C2 H2 . 0.98
C3 H3A . 0.96
C3 H3B . 0.96
C3 H3C . 0.96
C4 C5 . 1.395(3)
C4 C9 . 1.392(2)
C5 C6 . 1.379(3)
C5 H5 . 0.93
C6 C7 . 1.396(3)
C6 H6 . 0.93
C7 C8 . 1.391(3)
C7 C10 . 1.483(3)
C8 C9 . 1.386(3)
C8 H8 . 0.93
C9 H9 . 0.93

loop_
_geom_hbond_atom_site_label_D
_geom_hbond_atom_site_label_H
_geom_hbond_atom_site_label_A
_geom_hbond_site_symmetry_A
_geom_hbond_distance_DH
_geom_hbond_distance_HA
_geom_hbond_distance_DA
_geom_hbond_angle_DHA
_geom_hbond_publ_flag
O5 H51 O2 4_545 0.82 1.79 2.608(2) 174 y
O1W H11 O4 3 0.82 2.16 2.979(3) 176 y
O1W H12 O2W' . 0.82 2.13 2.875(7) 152 y
O2W H21 O4 7_565 0.82 2.25 2.900(6) 137 y
O2W H22 O2W 5_675 0.82 2.32 2.881(14) 126 y
O2W H22 O2W 2_654 0.82 2.32 2.742(17) 113 y
O2W H22 O2W' 5_675 0.82 1.99 2.746(9) 152 y
O2W' H23 O4 7_565 0.82 2.25 2.885(7) 134 y
O2W' H24 O2W 5_675 0.82 2.03 2.746(9) 145 y

loop_
_geom_torsion_atom_site_label_1
_geom_torsion_atom_site_label_2
_geom_torsion_atom_site_label_3
_geom_torsion_atom_site_label_4
_geom_torsion_site_symmetry_1
_geom_torsion_site_symmetry_4
_geom_torsion
O1 Ba1 O1 C1 6_565 . -86.03(10)
O1 Ba1 O1 C1 5_666 . -179.94(16)
O1W Ba1 O1 C1 2_655 . 61.17(12)
O1W Ba1 O1 C1 . . 32.26(15)
O2 Ba1 O1 C1 2_655 . 151.29(11)
O2 Ba1 O1 C1 . . -9.82(11)
O1 Ba1 O1 C1 2_655 . -130.27(12)
O1 Ba1 O1 Ba1 6_565 5_666 93.91(9)
O1 Ba1 O1 Ba1 5_666 5_666 0.0
O1W Ba1 O1 Ba1 2_655 5_666 -118.89(7)
O1W Ba1 O1 Ba1 . 5_666 -147.80(7)
O2 Ba1 O1 Ba1 2_655 5_666 -28.77(10)
O2 Ba1 O1 Ba1 . 5_666 170.12(9)
O1 Ba1 O1 Ba1 2_655 5_666 49.68(5)
O1 Ba1 O2 C1 6_565 . 108.52(12)
O1 Ba1 O2 C1 5_666 . 19.54(12)
O1W Ba1 O2 C1 2_655 . -82.42(12)
O1W Ba1 O2 C1 . . -144.28(11)
O2 Ba1 O2 C1 2_655 . -114.53(11)
O1 Ba1 O2 C1 2_655 . 135.15(11)
O1 Ba1 O2 C1 . . 9.85(10)
Ba1 O1 C1 O2 5_666 . -161.0(2)
Ba1 O1 C1 O2 . . 18.88(19)
Ba1 O1 C1 C2 5_666 . 21.4(4)
Ba1 O1 C1 C2 . . -158.73(14)
Ba1 O2 C1 O1 . . -19.5(2)
Ba1 O2 C1 C2 . . 158.09(14)
C4 O3 C2 C3 . . -167.01(16)
C4 O3 C2 C1 . . 73.20(19)
O1 C1 C2 O3 . . -156.65(17)
O2 C1 C2 O3 . . 25.7(2)
O1 C1 C2 C3 . . 85.5(2)
O2 C1 C2 C3 . . -92.1(2)
C2 O3 C4 C5 . . -174.86(17)
C2 O3 C4 C9 . . 6.3(3)
O3 C4 C5 C6 . . -177.60(18)
C9 C4 C5 C6 . . 1.3(3)
C4 C5 C6 C7 . . -0.2(3)
C5 C6 C7 C8 . . -1.0(3)
C5 C6 C7 C10 . . -180.0(2)
C6 C7 C8 C9 . . 1.0(3)
C10 C7 C8 C9 . . -179.97(19)
C7 C8 C9 C4 . . 0.1(3)
O3 C4 C9 C8 . . 177.54(18)
C5 C4 C9 C8 . . -1.2(3)
C8 C7 C10 O4 . . -179.5(2)
C6 C7 C10 O4 . . -0.5(3)
C8 C7 C10 O5 . . 0.5(3)
C6 C7 C10 O5 . . 179.5(2)
